data_7053220
loop_
_publ_author_name
'Joo, Young-Hyuk'
'Chung, Jin Hyuk'
'Cho, Soo Gyeong'
'Goh, Eun Mee'

_publ_section_title
;
 Energetic salts based on 1-methoxy-5-nitroiminotetrazole
;
_journal_issue 4
_journal_name_full 'New Journal of Chemistry'
_journal_page_first 1180
_journal_paper_doi 10.1039/c3nj41117f
_journal_volume 37
_journal_year 2013
_chemical_formula_moiety '3(C2 H3 N6 O3), 3(C H6 N3), H2 O'
_chemical_formula_sum 'C3 H9.66667 N9 O3.33333'
_chemical_formula_weight 225.20
_chemical_name_common 'guanidinium 1-methoxy-5-nitroiminotetrazolate'
_chemical_name_systematic
;
guanidinium 1-methoxy-5-nitroiminotetrazolate
;
_space_group_IT_number 2
_symmetry_cell_setting triclinic
_symmetry_space_group_name_Hall '-P 1'
_symmetry_space_group_name_H-M 'P -1'
_atom_sites_solution_hydrogens geom
_atom_sites_solution_primary direct
_atom_sites_solution_secondary difmap
_audit_creation_method SHELXL-97
_cell_angle_alpha 114.474(2)
_cell_angle_beta 100.4090(10)
_cell_angle_gamma 90.831(5)
_cell_formula_units_Z 6
_cell_length_a 7.5920(4)
_cell_length_b 13.7908(8)
_cell_length_c 15.7389(9)
_cell_measurement_reflns_used 9033
_cell_measurement_temperature 296(2)
_cell_measurement_theta_max 27.00
_cell_measurement_theta_min 2.60
_cell_volume 1467.75(15)
_computing_cell_refinement 'SAINT (Bruker, 2002)'
_computing_data_collection 'SMART (Bruker, 2002)'
_computing_data_reduction SAINT
_computing_molecular_graphics 'Ortep-3 for Windows (Farrugia, 1997)'
_computing_publication_material 'WinGX publication routines (Farrugia, 1999)'
_computing_structure_refinement 'SHELXL97 (Sheldrick, 2008)'
_computing_structure_solution 'SHELXS97 (Sheldrick, 2008)'
_diffrn_ambient_temperature 296(2)
_diffrn_measured_fraction_theta_full 0.997
_diffrn_measured_fraction_theta_max 0.997
_diffrn_measurement_device_type 'Bruker SMART CCD area-detector'
_diffrn_measurement_method '\f and \w scans'
_diffrn_radiation_monochromator graphite
_diffrn_radiation_source 'fine-focus sealed tube'
_diffrn_radiation_type MoK\a
_diffrn_radiation_wavelength 0.71073
_diffrn_reflns_av_R_equivalents 0.0432
_diffrn_reflns_av_sigmaI/netI 0.0306
_diffrn_reflns_limit_h_max 10
_diffrn_reflns_limit_h_min -10
_diffrn_reflns_limit_k_max 18
_diffrn_reflns_limit_k_min -18
_diffrn_reflns_limit_l_max 20
_diffrn_reflns_limit_l_min -20
_diffrn_reflns_number 28334
_diffrn_reflns_theta_full 28.28
_diffrn_reflns_theta_max 28.28
_diffrn_reflns_theta_min 1.45
_exptl_absorpt_coefficient_mu 0.133
_exptl_absorpt_correction_type none
_exptl_crystal_colour colorless
_exptl_crystal_density_diffrn 1.529
_exptl_crystal_density_method 'not measured'
_exptl_crystal_description block
_exptl_crystal_F_000 704
_exptl_crystal_size_max 0.21
_exptl_crystal_size_mid 0.18
_exptl_crystal_size_min 0.13
_refine_diff_density_max 0.551
_refine_diff_density_min -0.245
_refine_diff_density_rms 0.057
_refine_ls_extinction_coef 0.0125(16)
_refine_ls_extinction_expression Fc^*^=kFc[1+0.001xFc^2^\l^3^/sin(2\q)]^-1/4^
_refine_ls_extinction_method SHELXL
_refine_ls_goodness_of_fit_ref 1.077
_refine_ls_hydrogen_treatment mixed
_refine_ls_matrix_type full
_refine_ls_number_parameters 496
_refine_ls_number_reflns 7254
_refine_ls_number_restraints 0
_refine_ls_restrained_S_all 1.077
_refine_ls_R_factor_all 0.0598
_refine_ls_R_factor_gt 0.0413
_refine_ls_shift/su_max 0.001
_refine_ls_shift/su_mean 0.000
_refine_ls_structure_factor_coef Fsqd
_refine_ls_weighting_details 'calc w=1/[\s^2^(Fo^2^)+(0.0701P)^2^] where P=(Fo^2^+2Fc^2^)/3'
_refine_ls_weighting_scheme calc
_refine_ls_wR_factor_gt 0.1192
_refine_ls_wR_factor_ref 0.1287
_reflns_number_gt 4988
_reflns_number_total 7254
_reflns_threshold_expression I>2\s(I)
_cod_data_source_file c3nj41117f.txt
_cod_data_source_block cnu935
_cod_original_cell_volume 1467.75(14)
_cod_original_sg_symbol_H-M P-1
_cod_database_code 7053220

loop_
_symmetry_equiv_pos_as_xyz
'x, y, z'
'-x, -y, -z'

loop_
_atom_site_label
_atom_site_type_symbol
_atom_site_fract_x
_atom_site_fract_y
_atom_site_fract_z
_atom_site_U_iso_or_equiv
_atom_site_adp_type
_atom_site_occupancy
_atom_site_symmetry_multiplicity
_atom_site_calc_flag
_atom_site_refinement_flags
C1 C 0.71999(17) 0.47247(10) 0.89739(9) 0.0408(3) Uani 1 1 d .
N2 N 0.63825(16) 0.55371(9) 0.88637(8) 0.0481(3) Uani 1 1 d .
N3 N 0.59212(19) 0.53361(11) 0.79403(9) 0.0619(4) Uani 1 1 d .
N4 N 0.6462(2) 0.44088(11) 0.74967(9) 0.0638(4) Uani 1 1 d .
N5 N 0.72602(17) 0.40008(9) 0.81033(8) 0.0526(3) Uani 1 1 d .
N6 N 0.77676(15) 0.48382(8) 0.98874(7) 0.0429(3) Uani 1 1 d .
N7 N 0.85113(15) 0.40286(8) 0.99959(8) 0.0443(3) Uani 1 1 d .
O8 O 0.86308(16) 0.31642(8) 0.93198(7) 0.0649(3) Uani 1 1 d .
O9 O 0.91167(15) 0.41667(8) 1.08340(7) 0.0565(3) Uani 1 1 d .
O10 O 0.59260(14) 0.64314(8) 0.95498(7) 0.0550(3) Uani 1 1 d .
C11 C 0.7109(3) 0.73586(12) 0.97454(13) 0.0680(5) Uani 1 1 d .
H11A H 0.6761 0.7978 1.0231 0.102 Uiso 1 1 calc R
H11B H 0.7030 0.7464 0.9174 0.102 Uiso 1 1 calc R
H11C H 0.8325 0.7251 0.9962 0.102 Uiso 1 1 calc R
N12 N 0.8739(2) 0.03199(10) 0.59489(9) 0.0514(3) Uani 1 1 d .
H12A H 0.947(2) -0.0115(13) 0.6100(12) 0.060(5) Uiso 1 1 d .
H12B H 0.810(2) 0.0150(13) 0.5414(14) 0.064(5) Uiso 1 1 d .
C13 C 0.85460(19) 0.12439(10) 0.66377(9) 0.0430(3) Uani 1 1 d .
N14 N 0.9439(2) 0.15247(12) 0.75239(9) 0.0544(3) Uani 1 1 d .
H14A H 1.014(2) 0.1128(15) 0.7673(13) 0.068(6) Uiso 1 1 d .
H14B H 0.928(2) 0.2145(14) 0.7952(12) 0.062(5) Uiso 1 1 d .
N15 N 0.7472(2) 0.18985(11) 0.64514(12) 0.0599(4) Uani 1 1 d .
H15A H 0.691(3) 0.1736(16) 0.5887(16) 0.085(7) Uiso 1 1 d .
H15B H 0.736(3) 0.2468(16) 0.6930(14) 0.076(6) Uiso 1 1 d .
C16 C 0.35406(18) 0.10630(10) 0.28870(9) 0.0407(3) Uani 1 1 d .
N17 N 0.24639(17) 0.08026(9) 0.20225(8) 0.0515(3) Uani 1 1 d .
N18 N 0.16614(19) 0.16399(11) 0.19885(9) 0.0587(3) Uani 1 1 d .
N19 N 0.22377(19) 0.24125(10) 0.28156(9) 0.0587(3) Uani 1 1 d .
N20 N 0.33950(18) 0.20882(9) 0.33935(8) 0.0513(3) Uani 1 1 d .
N21 N 0.44793(16) 0.02906(9) 0.30250(8) 0.0461(3) Uani 1 1 d .
N22 N 0.53794(16) 0.05410(9) 0.39049(8) 0.0461(3) Uani 1 1 d .
O23 O 0.53808(17) 0.14298(9) 0.45720(7) 0.0678(3) Uani 1 1 d .
O24 O 0.62281(16) -0.01673(9) 0.40318(8) 0.0611(3) Uani 1 1 d .
O25 O 0.20042(17) -0.02027(9) 0.13083(7) 0.0705(3) Uani 1 1 d .
C26 C 0.2669(4) -0.0306(2) 0.04956(13) 0.1058(8) Uani 1 1 d .
H26A H 0.2379 -0.1028 0.0015 0.159 Uiso 1 1 calc R
H26B H 0.3952 -0.0138 0.0668 0.159 Uiso 1 1 calc R
H26C H 0.2129 0.0177 0.0252 0.159 Uiso 1 1 calc R
N27 N -0.2681(2) 0.75305(11) 0.32736(9) 0.0533(3) Uani 1 1 d .
H27A H -0.325(2) 0.8028(14) 0.3203(12) 0.063(5) Uiso 1 1 d .
H27B H -0.209(2) 0.7603(13) 0.3791(12) 0.054(5) Uiso 1 1 d .
C28 C -0.23233(18) 0.67195(11) 0.25199(9) 0.0430(3) Uani 1 1 d .
N29 N -0.30832(19) 0.65916(12) 0.16530(9) 0.0532(3) Uani 1 1 d .
H29A H -0.280(2) 0.6109(14) 0.1161(13) 0.062(5) Uiso 1 1 d .
H29B H -0.379(2) 0.7094(15) 0.1625(13) 0.068(5) Uiso 1 1 d .
N30 N -0.1241(2) 0.60319(12) 0.26383(11) 0.0576(4) Uani 1 1 d .
H30A H -0.093(2) 0.5566(14) 0.2171(13) 0.061(5) Uiso 1 1 d .
H30B H -0.069(3) 0.6113(14) 0.3188(14) 0.071(5) Uiso 1 1 d .
C31 C 0.16642(18) 0.82837(11) 0.68082(9) 0.0409(3) Uani 1 1 d .
N32 N 0.25853(16) 0.83810(9) 0.76618(8) 0.0460(3) Uani 1 1 d .
N33 N 0.26085(19) 0.93747(10) 0.83327(8) 0.0565(3) Uani 1 1 d .
N34 N 0.17131(19) 0.98787(10) 0.78938(9) 0.0587(3) Uani 1 1 d .
N35 N 0.10905(17) 0.92283(9) 0.69478(8) 0.0498(3) Uani 1 1 d .
N36 N 0.15737(16) 0.73117(9) 0.60459(8) 0.0461(3) Uani 1 1 d .
N37 N 0.06722(17) 0.72437(10) 0.52264(8) 0.0481(3) Uani 1 1 d .
O38 O -0.01516(17) 0.79637(9) 0.51228(8) 0.0659(3) Uani 1 1 d .
O39 O 0.06739(17) 0.63646(9) 0.45195(7) 0.0662(3) Uani 1 1 d .
O40 O 0.34442(14) 0.76213(8) 0.78708(7) 0.0541(3) Uani 1 1 d .
C41 C 0.2230(2) 0.70367(13) 0.81473(12) 0.0621(4) Uani 1 1 d .
H41A H 0.2852 0.6509 0.8298 0.093 Uiso 1 1 calc R
H41B H 0.1220 0.6689 0.7630 0.093 Uiso 1 1 calc R
H41C H 0.1816 0.7525 0.8696 0.093 Uiso 1 1 calc R
N42 N 0.4228(2) 0.37391(11) 0.53871(10) 0.0566(4) Uani 1 1 d .
H42A H 0.418(2) 0.3174(15) 0.4846(13) 0.066(5) Uiso 1 1 d .
H42B H 0.498(3) 0.3799(14) 0.5882(14) 0.068(5) Uiso 1 1 d .
C43 C 0.3391(2) 0.45633(11) 0.53706(9) 0.0452(3) Uani 1 1 d .
N44 N 0.3591(2) 0.54723(11) 0.61476(9) 0.0598(4) Uani 1 1 d .
H44A H 0.308(2) 0.6000(13) 0.6104(11) 0.055(5) Uiso 1 1 d .
H44B H 0.440(3) 0.5506(16) 0.6634(15) 0.086(6) Uiso 1 1 d .
N45 N 0.23407(19) 0.44968(11) 0.45780(10) 0.0559(3) Uani 1 1 d .
H45A H 0.183(2) 0.5092(15) 0.4621(12) 0.064(5) Uiso 1 1 d .
H45B H 0.228(2) 0.3903(15) 0.4002(14) 0.073(5) Uiso 1 1 d .
O46 O 0.5234(2) 0.18118(11) 0.84072(11) 0.0781(4) Uani 1 1 d .
H46A H 0.641(4) 0.2084(19) 0.8670(18) 0.110(8) Uiso 1 1 d .
H46B H 0.526(3) 0.1192(17) 0.7971(15) 0.081(6) Uiso 1 1 d .

loop_
_atom_site_aniso_label
_atom_site_aniso_U_11
_atom_site_aniso_U_22
_atom_site_aniso_U_33
_atom_site_aniso_U_23
_atom_site_aniso_U_13
_atom_site_aniso_U_12
C1 0.0405(7) 0.0355(6) 0.0368(6) 0.0071(5) 0.0052(5) 0.0027(5)
N2 0.0547(7) 0.0465(6) 0.0346(6) 0.0107(5) 0.0041(5) 0.0110(5)
N3 0.0728(9) 0.0661(9) 0.0379(6) 0.0173(6) 0.0012(6) 0.0143(7)
N4 0.0760(9) 0.0644(9) 0.0367(6) 0.0109(6) 0.0031(6) 0.0099(7)
N5 0.0602(8) 0.0467(7) 0.0363(6) 0.0047(5) 0.0067(5) 0.0052(6)
N6 0.0533(7) 0.0346(6) 0.0352(5) 0.0099(4) 0.0071(5) 0.0073(5)
N7 0.0474(6) 0.0345(6) 0.0427(6) 0.0095(5) 0.0067(5) 0.0016(5)
O8 0.0821(8) 0.0373(5) 0.0533(6) 0.0020(5) 0.0030(5) 0.0149(5)
O9 0.0751(7) 0.0511(6) 0.0445(6) 0.0227(5) 0.0089(5) 0.0092(5)
O10 0.0659(7) 0.0471(6) 0.0478(5) 0.0143(5) 0.0151(5) 0.0197(5)
C11 0.0883(13) 0.0454(9) 0.0636(10) 0.0168(8) 0.0148(9) 0.0107(8)
N12 0.0706(9) 0.0404(7) 0.0361(6) 0.0109(5) 0.0066(6) 0.0138(6)
C13 0.0532(8) 0.0337(6) 0.0393(7) 0.0114(5) 0.0129(6) 0.0000(6)
N14 0.0708(9) 0.0443(7) 0.0380(6) 0.0097(6) 0.0067(6) 0.0014(7)
N15 0.0774(10) 0.0409(7) 0.0507(8) 0.0105(6) 0.0087(7) 0.0160(7)
C16 0.0448(7) 0.0410(7) 0.0336(6) 0.0118(5) 0.0113(5) 0.0029(6)
N17 0.0631(8) 0.0470(7) 0.0354(6) 0.0094(5) 0.0080(5) 0.0115(6)
N18 0.0676(9) 0.0599(8) 0.0476(7) 0.0220(6) 0.0102(6) 0.0196(7)
N19 0.0697(9) 0.0497(7) 0.0533(7) 0.0188(6) 0.0110(6) 0.0154(6)
N20 0.0616(8) 0.0418(6) 0.0433(6) 0.0122(5) 0.0078(5) 0.0086(5)
N21 0.0549(7) 0.0414(6) 0.0366(6) 0.0119(5) 0.0078(5) 0.0076(5)
N22 0.0541(7) 0.0409(6) 0.0404(6) 0.0156(5) 0.0068(5) 0.0003(5)
O23 0.0971(9) 0.0463(6) 0.0413(6) 0.0073(5) -0.0033(6) 0.0105(6)
O24 0.0732(7) 0.0498(6) 0.0584(6) 0.0253(5) 0.0024(5) 0.0115(5)
O25 0.0913(9) 0.0575(7) 0.0429(6) 0.0056(5) 0.0055(6) 0.0041(6)
C26 0.152(2) 0.1051(17) 0.0437(10) 0.0111(10) 0.0295(12) 0.0260(16)
N27 0.0678(9) 0.0518(8) 0.0349(6) 0.0136(6) 0.0086(6) 0.0128(7)
C28 0.0461(8) 0.0434(7) 0.0361(6) 0.0142(6) 0.0076(5) 0.0004(6)
N29 0.0626(8) 0.0555(8) 0.0335(6) 0.0120(6) 0.0070(6) 0.0137(7)
N30 0.0710(9) 0.0556(8) 0.0390(7) 0.0145(6) 0.0068(7) 0.0175(7)
C31 0.0426(7) 0.0449(7) 0.0385(7) 0.0210(6) 0.0086(5) 0.0044(6)
N32 0.0535(7) 0.0473(6) 0.0373(6) 0.0190(5) 0.0069(5) 0.0052(5)
N33 0.0675(8) 0.0530(7) 0.0401(6) 0.0126(6) 0.0083(6) -0.0012(6)
N34 0.0724(9) 0.0478(7) 0.0499(7) 0.0150(6) 0.0128(6) 0.0041(6)
N35 0.0583(7) 0.0442(6) 0.0470(7) 0.0193(5) 0.0107(6) 0.0063(5)
N36 0.0541(7) 0.0473(6) 0.0359(6) 0.0189(5) 0.0029(5) 0.0090(5)
N37 0.0565(7) 0.0491(7) 0.0389(6) 0.0203(5) 0.0055(5) 0.0108(6)
O38 0.0853(8) 0.0593(7) 0.0478(6) 0.0230(5) -0.0015(5) 0.0263(6)
O39 0.0955(9) 0.0551(6) 0.0365(5) 0.0127(5) 0.0019(5) 0.0222(6)
O40 0.0543(6) 0.0673(7) 0.0481(6) 0.0331(5) 0.0068(5) 0.0136(5)
C41 0.0804(12) 0.0596(9) 0.0597(9) 0.0338(8) 0.0249(8) 0.0158(8)
N42 0.0800(10) 0.0418(7) 0.0389(7) 0.0119(6) 0.0023(7) 0.0151(6)
C43 0.0556(8) 0.0403(7) 0.0385(7) 0.0149(6) 0.0106(6) 0.0079(6)
N44 0.0842(10) 0.0462(8) 0.0390(7) 0.0111(6) 0.0050(7) 0.0207(7)
N45 0.0709(9) 0.0450(7) 0.0428(7) 0.0139(6) 0.0014(6) 0.0135(6)
O46 0.0705(9) 0.0450(7) 0.0936(10) 0.0059(7) 0.0141(7) 0.0120(6)

loop_
_atom_type_symbol
_atom_type_description
_atom_type_scat_dispersion_real
_atom_type_scat_dispersion_imag
_atom_type_scat_source
C C 0.0033 0.0016 'International Tables Vol C Tables 4.2.6.8 and 6.1.1.4'
H H 0.0000 0.0000 'International Tables Vol C Tables 4.2.6.8 and 6.1.1.4'
N N 0.0061 0.0033 'International Tables Vol C Tables 4.2.6.8 and 6.1.1.4'
O O 0.0106 0.0060 'International Tables Vol C Tables 4.2.6.8 and 6.1.1.4'

loop_
_geom_angle_atom_site_label_1
_geom_angle_atom_site_label_2
_geom_angle_atom_site_label_3
_geom_angle
N5 C1 N2 106.46(12)
N5 C1 N6 136.74(13)
N2 C1 N6 116.78(11)
N3 N2 C1 110.90(11)
N3 N2 O10 121.12(12)
C1 N2 O10 127.84(11)
N4 N3 N2 104.53(12)
N3 N4 N5 112.29(12)
C1 N5 N4 105.82(12)
N7 N6 C1 116.89(10)
O8 N7 O9 120.11(12)
O8 N7 N6 123.70(11)
O9 N7 N6 116.19(10)
N2 O10 C11 111.01(12)
O10 C11 H11A 109.5
O10 C11 H11B 109.5
H11A C11 H11B 109.5
O10 C11 H11C 109.5
H11A C11 H11C 109.5
H11B C11 H11C 109.5
C13 N12 H12A 118.1(10)
C13 N12 H12B 117.7(12)
H12A N12 H12B 123.9(16)
N15 C13 N12 120.21(14)
N15 C13 N14 119.25(14)
N12 C13 N14 120.54(15)
C13 N14 H14A 122.2(13)
C13 N14 H14B 117.1(11)
H14A N14 H14B 120.7(17)
C13 N15 H15A 120.4(14)
C13 N15 H15B 115.8(13)
H15A N15 H15B 123.7(19)
N20 C16 N17 105.54(12)
N20 C16 N21 136.39(12)
N17 C16 N21 118.05(11)
N18 N17 C16 111.24(11)
N18 N17 O25 121.77(12)
C16 N17 O25 126.32(12)
N19 N18 N17 105.08(12)
N18 N19 N20 111.50(12)
C16 N20 N19 106.64(11)
N22 N21 C16 116.41(11)
O23 N22 O24 121.16(12)
O23 N22 N21 122.45(12)
O24 N22 N21 116.39(11)
N17 O25 C26 110.98(15)
O25 C26 H26A 109.5
O25 C26 H26B 109.5
H26A C26 H26B 109.5
O25 C26 H26C 109.5
H26A C26 H26C 109.5
H26B C26 H26C 109.5
C28 N27 H27A 120.0(12)
C28 N27 H27B 115.3(12)
H27A N27 H27B 122.4(17)
N30 C28 N29 120.07(13)
N30 C28 N27 119.89(14)
N29 C28 N27 120.02(14)
C28 N29 H29A 121.2(11)
C28 N29 H29B 115.4(12)
H29A N29 H29B 122.9(16)
C28 N30 H30A 119.7(12)
C28 N30 H30B 122.0(12)
H30A N30 H30B 117.4(17)
N35 C31 N32 106.49(12)
N35 C31 N36 136.28(13)
N32 C31 N36 117.21(12)
N33 N32 C31 110.84(12)
N33 N32 O40 121.18(11)
C31 N32 O40 127.96(11)
N34 N33 N32 104.94(11)
N33 N34 N35 111.70(12)
C31 N35 N34 106.03(12)
N37 N36 C31 115.72(11)
O38 N37 O39 120.30(11)
O38 N37 N36 124.38(12)
O39 N37 N36 115.32(11)
N32 O40 C41 110.20(11)
O40 C41 H41A 109.5
O40 C41 H41B 109.5
H41A C41 H41B 109.5
O40 C41 H41C 109.5
H41A C41 H41C 109.5
H41B C41 H41C 109.5
C43 N42 H42A 118.5(12)
C43 N42 H42B 120.7(12)
H42A N42 H42B 119.6(17)
N42 C43 N45 120.63(13)
N42 C43 N44 120.53(14)
N45 C43 N44 118.84(14)
C43 N44 H44A 118.1(11)
C43 N44 H44B 115.5(14)
H44A N44 H44B 125.3(18)
C43 N45 H45A 115.4(11)
C43 N45 H45B 121.0(11)
H45A N45 H45B 122.9(16)
H46A O46 H46B 105.9(19)

loop_
_geom_bond_atom_site_label_1
_geom_bond_atom_site_label_2
_geom_bond_distance
C1 N5 1.3293(16)
C1 N2 1.3463(17)
C1 N6 1.3657(17)
N2 N3 1.3384(16)
N2 O10 1.3607(14)
N3 N4 1.2924(18)
N4 N5 1.3570(19)
N6 N7 1.3175(15)
N7 O8 1.2443(13)
N7 O9 1.2481(15)
O10 C11 1.441(2)
C11 H11A 0.9600
C11 H11B 0.9600
C11 H11C 0.9600
N12 C13 1.3188(17)
N12 H12A 0.898(18)
N12 H12B 0.829(19)
C13 N15 1.311(2)
C13 N14 1.3258(19)
N14 H14A 0.843(19)
N14 H14B 0.871(18)
N15 H15A 0.85(2)
N15 H15B 0.85(2)
C16 N20 1.3227(17)
C16 N17 1.3540(17)
C16 N21 1.3592(17)
N17 N18 1.3294(17)
N17 O25 1.3639(15)
N18 N19 1.2856(17)
N19 N20 1.3634(18)
N21 N22 1.3263(16)
N22 O23 1.2402(14)
N22 O24 1.2420(15)
O25 C26 1.413(2)
C26 H26A 0.9600
C26 H26B 0.9600
C26 H26C 0.9600
N27 C28 1.3259(18)
N27 H27A 0.851(18)
N27 H27B 0.822(17)
C28 N30 1.3123(19)
C28 N29 1.3186(18)
N29 H29A 0.853(18)
N29 H29B 0.893(19)
N30 H30A 0.827(17)
N30 H30B 0.85(2)
C31 N35 1.3224(18)
C31 N32 1.3492(17)
C31 N36 1.3698(17)
N32 N33 1.3367(16)
N32 O40 1.3634(15)
N33 N34 1.2900(18)
N34 N35 1.3681(17)
N36 N37 1.3114(16)
N37 O38 1.2324(15)
N37 O39 1.2612(15)
O40 C41 1.450(2)
C41 H41A 0.9600
C41 H41B 0.9600
C41 H41C 0.9600
N42 C43 1.3173(19)
N42 H42A 0.878(18)
N42 H42B 0.852(19)
C43 N45 1.3208(19)
C43 N44 1.3218(17)
N44 H44A 0.851(17)
N44 H44B 0.88(2)
N45 H45A 0.894(18)
N45 H45B 0.929(19)
O46 H46A 0.91(3)
O46 H46B 0.85(2)

loop_
_geom_hbond_atom_site_label_D
_geom_hbond_atom_site_label_H
_geom_hbond_atom_site_label_A
_geom_hbond_distance_DH
_geom_hbond_distance_HA
_geom_hbond_distance_DA
_geom_hbond_angle_DHA
_geom_hbond_site_symmetry_A
N12 H12A N35 0.898(18) 2.133(18) 2.992(2) 159.7(14) 1_645
N12 H12A O38 0.898(18) 2.504(17) 3.1516(17) 129.4(13) 1_645
N12 H12B O24 0.829(19) 2.24(2) 3.0650(19) 174.5(16) .
N14 H14A N34 0.843(19) 2.22(2) 3.053(2) 171.3(17) 1_645
N14 H14A N35 0.843(19) 2.561(19) 3.251(2) 139.9(16) 1_645
N14 H14B O8 0.871(18) 2.178(18) 2.9748(17) 152.1(15) .
N15 H15A O23 0.85(2) 2.05(2) 2.8942(19) 175(2) .
N15 H15B N5 0.85(2) 2.17(2) 3.0183(19) 174.3(18) .
N15 H15B N4 0.85(2) 2.59(2) 3.331(2) 145.6(16) .
N27 H27A O24 0.851(18) 2.362(18) 3.0795(18) 142.3(15) 1_465
N27 H27B O38 0.822(17) 2.192(18) 3.0038(18) 169.7(16) .
N29 H29A N6 0.853(18) 2.167(18) 3.0188(17) 176.5(16) 1_454
N29 H29B O46 0.893(19) 1.89(2) 2.783(2) 178.3(18) 2_566
N30 H30A O9 0.827(17) 2.195(18) 3.0003(18) 164.5(16) 1_454
N30 H30B O39 0.85(2) 2.05(2) 2.8967(18) 177.8(18) .
N42 H42A N20 0.878(18) 2.114(19) 2.9581(18) 161.0(16) .
N42 H42A O23 0.878(18) 2.481(18) 3.1073(17) 128.8(14) .
N42 H42B N4 0.852(19) 2.37(2) 3.1832(19) 161.0(16) .
N44 H44A N36 0.851(17) 2.180(18) 3.028(2) 174.5(16) .
N44 H44B N3 0.88(2) 2.27(2) 3.126(2) 164.9(19) .
N45 H45A O39 0.894(18) 2.026(19) 2.9144(18) 171.9(16) .
N45 H45B N19 0.929(19) 2.12(2) 3.0449(19) 171.2(16) .
N45 H45B N20 0.929(19) 2.502(19) 3.2611(19) 139.0(15) .
O46 H46A O8 0.91(3) 2.04(3) 2.914(2) 160(2) .
O46 H46B N21 0.85(2) 2.04(2) 2.8836(17) 175.7(19) 2_656
